data_7235543
loop_
_publ_author_name
'Puttreddy, Rakesh'
'Cottam, Justine R. A.'
'Steel, Peter J.'

_publ_section_title
;
 Anion dependent silver(i) complexes of pyrazine mono-N-oxide
;
_journal_issue 43
_journal_name_full 'RSC Adv.'
_journal_page_first 22449
_journal_paper_doi 10.1039/C4RA01336K
_journal_volume 4
_journal_year 2014
_chemical_formula_sum 'C8 H8 Ag N5 O5'
_chemical_formula_weight 362.06
_chemical_name_common 4
_space_group_crystal_system triclinic
_space_group_IT_number 2
_space_group_name_Hall '-P 1'
_space_group_name_H-M_alt 'P -1'
_atom_sites_solution_hydrogens geom
_atom_sites_solution_primary direct
_atom_sites_solution_secondary difmap
_audit_creation_method SHELXL-2013
_cell_angle_alpha 95.60(3)
_cell_angle_beta 103.58(3)
_cell_angle_gamma 99.50(3)
_cell_formula_units_Z 2
_cell_length_a 6.5100(13)
_cell_length_b 7.0870(14)
_cell_length_c 12.645(3)
_cell_measurement_temperature 120(2)
_cell_volume 553.6(2)
_computing_structure_refinement 'SHELXL-2013 (Sheldrick, 2013)'
_computing_structure_solution 'SHELXS-97 (Sheldrick, 2008)'
_diffrn_ambient_temperature 120(2)
_diffrn_measured_fraction_theta_full 0.999
_diffrn_measured_fraction_theta_max 0.999
_diffrn_radiation_type MoK\a
_diffrn_radiation_wavelength 0.71073
_diffrn_reflns_av_R_equivalents 0.0227
_diffrn_reflns_av_unetI/netI 0.0139
_diffrn_reflns_Laue_measured_fraction_full 0.999
_diffrn_reflns_Laue_measured_fraction_max 0.999
_diffrn_reflns_limit_h_max 8
_diffrn_reflns_limit_h_min -8
_diffrn_reflns_limit_k_max 9
_diffrn_reflns_limit_k_min -9
_diffrn_reflns_limit_l_max 16
_diffrn_reflns_limit_l_min -16
_diffrn_reflns_number 13702
_diffrn_reflns_point_group_measured_fraction_full 0.999
_diffrn_reflns_point_group_measured_fraction_max 0.999
_diffrn_reflns_theta_full 25.242
_diffrn_reflns_theta_max 27.499
_diffrn_reflns_theta_min 2.944
_diffrn_source 'fine-focus sealed tube'
_exptl_absorpt_coefficient_mu 1.849
_exptl_absorpt_correction_T_max 0.9132
_exptl_absorpt_correction_T_min 0.5251
_exptl_absorpt_correction_type multi-scan
_exptl_absorpt_process_details sadabs
_exptl_crystal_colour colourless
_exptl_crystal_density_diffrn 2.172
_exptl_crystal_density_method 'not measured'
_exptl_crystal_description plate
_exptl_crystal_F_000 356
_exptl_crystal_size_max 0.400
_exptl_crystal_size_mid 0.290
_exptl_crystal_size_min 0.050
_refine_diff_density_max 0.435
_refine_diff_density_min -0.292
_refine_diff_density_rms 0.061
_refine_ls_extinction_method none
_refine_ls_goodness_of_fit_ref 0.985
_refine_ls_hydrogen_treatment constr
_refine_ls_matrix_type full
_refine_ls_number_parameters 202
_refine_ls_number_reflns 2547
_refine_ls_number_restraints 0
_refine_ls_restrained_S_all 0.985
_refine_ls_R_factor_all 0.0210
_refine_ls_R_factor_gt 0.0137
_refine_ls_shift/su_max 0.012
_refine_ls_shift/su_mean 0.003
_refine_ls_structure_factor_coef Fsqd
_refine_ls_weighting_details 'w=1/[\s^2^(Fo^2^)+(0.0295P)^2^] where P=(Fo^2^+2Fc^2^)/3'
_refine_ls_weighting_scheme calc
_refine_ls_wR_factor_gt 0.0407
_refine_ls_wR_factor_ref 0.0482
_reflns_Friedel_coverage 0.000
_reflns_number_gt 1309
_reflns_number_total 2547
_reflns_threshold_expression 'I > 2\s(I)'
_cod_data_source_file c4ra01336k1.cif
_cod_data_source_block rpunew
_cod_database_code 7235543
_shelx_space_group_comment
; 
The symmetry employed for this shelxl refinement is uniquely defined 
by the following loop, which should always be used as a source of 
symmetry information in preference to the above space-group names. 
They are only intended as comments. 
;
_shelx_estimated_absorpt_t_min 0.525
_shelx_estimated_absorpt_t_max 0.913

loop_
_space_group_symop_operation_xyz
'x, y, z'
'-x, -y, -z'

loop_
_atom_site_label
_atom_site_type_symbol
_atom_site_fract_x
_atom_site_fract_y
_atom_site_fract_z
_atom_site_U_iso_or_equiv
_atom_site_adp_type
_atom_site_occupancy
_atom_site_site_symmetry_order
_atom_site_calc_flag
_atom_site_refinement_flags_posn
_atom_site_refinement_flags_adp
_atom_site_refinement_flags_occupancy
_atom_site_disorder_assembly
_atom_site_disorder_group
Ag1 Ag -0.5000 0.0000 0.5000 0.01880(7) Uani 1 2 d S . P . .
Ag2 Ag 0.5000 0.5000 0.5000 0.01887(7) Uani 1 2 d S . P . .
O1 O -0.7567(2) -0.1285(2) -0.01315(11) 0.0168(3) Uani 1 1 d . . . . .
O2 O 0.2438(2) 0.37192(19) -0.01298(11) 0.0160(3) Uani 1 1 d . . . . .
O3 O 0.1417(6) 0.2062(5) 0.4663(3) 0.0266(8) Uani 0.5 1 d . . P A 1
O4 O -0.1737(5) 0.2770(5) 0.4667(3) 0.0277(8) Uani 0.5 1 d . . P A 1
O5 O 0.0608(4) 0.2793(4) 0.6196(2) 0.0194(7) Uani 0.5 1 d . . P A 1
O3' O 0.1725(5) 0.2225(5) 0.5333(3) 0.0281(8) Uani 0.5 1 d . . P A 2
O4' O -0.1396(6) 0.2942(5) 0.5334(3) 0.0274(8) Uani 0.5 1 d . . P A 2
O5' O -0.0599(4) 0.2197(4) 0.3797(2) 0.0176(6) Uani 0.5 1 d . . P A 2
N1 N -0.7028(2) -0.1018(2) 0.09220(13) 0.0106(3) Uani 1 1 d . . . . .
N2 N -0.5893(2) -0.0450(2) 0.32077(12) 0.0113(3) Uani 1 1 d . . . . .
N3 N 0.2949(2) 0.3980(2) 0.09226(13) 0.0109(3) Uani 1 1 d . . . . .
N4 N 0.4102(2) 0.4552(2) 0.32130(13) 0.0120(3) Uani 1 1 d . . . . .
N5 N 0.0007(3) 0.2499(3) 0.5005(2) 0.0322(5) Uani 1 1 d . . . . .
C1 C -0.5075(3) -0.1286(2) 0.14972(15) 0.0108(4) Uani 1 1 d . . . . .
H1 H -0.4079 -0.1676 0.1120 0.013 Uiso 1 1 calc R U . . .
C2 C -0.4552(3) -0.0990(3) 0.26244(16) 0.0123(4) Uani 1 1 d . . . . .
H2 H -0.3178 -0.1175 0.3012 0.015 Uiso 1 1 calc R U . . .
C3 C -0.7823(3) -0.0199(3) 0.26249(16) 0.0124(4) Uani 1 1 d . . . . .
H3 H -0.8811 0.0179 0.3011 0.015 Uiso 1 1 calc R U . . .
C4 C -0.8418(3) -0.0466(3) 0.14971(15) 0.0111(4) Uani 1 1 d . . . . .
H4 H -0.9792 -0.0269 0.1117 0.013 Uiso 1 1 calc R U . . .
C5 C 0.4923(3) 0.3720(3) 0.14977(15) 0.0125(4) Uani 1 1 d . . . . .
H5 H 0.5921 0.3342 0.1118 0.015 Uiso 1 1 calc R U . . .
C6 C 0.5446(3) 0.4009(3) 0.26265(16) 0.0126(4) Uani 1 1 d . . . . .
H6 H 0.6819 0.3819 0.3013 0.015 Uiso 1 1 calc R U . . .
C7 C 0.2172(3) 0.4808(3) 0.26245(16) 0.0125(4) Uani 1 1 d . . . . .
H7 H 0.1189 0.5199 0.3010 0.015 Uiso 1 1 calc R U . . .
C8 C 0.1568(3) 0.4529(3) 0.14998(16) 0.0126(4) Uani 1 1 d . . . . .
H8 H 0.0189 0.4717 0.1122 0.015 Uiso 1 1 calc R U . . .

loop_
_atom_site_aniso_label
_atom_site_aniso_U_11
_atom_site_aniso_U_22
_atom_site_aniso_U_33
_atom_site_aniso_U_23
_atom_site_aniso_U_13
_atom_site_aniso_U_12
Ag1 0.01906(11) 0.02815(13) 0.00737(11) 0.00124(9) 0.00182(8) 0.00246(9)
Ag2 0.01917(11) 0.02814(13) 0.00754(11) 0.00136(9) 0.00191(8) 0.00250(9)
O1 0.0204(7) 0.0247(8) 0.0063(6) 0.0012(6) 0.0023(5) 0.0090(6)
O2 0.0183(6) 0.0209(8) 0.0085(7) 0.0015(6) 0.0008(5) 0.0071(6)
O3 0.0300(17) 0.0273(18) 0.028(2) -0.0031(17) 0.0216(17) 0.0042(14)
O4 0.0169(15) 0.0295(19) 0.029(2) 0.0143(18) -0.0128(15) 0.0029(13)
O5 0.0212(14) 0.0266(17) 0.0103(15) 0.0024(13) 0.0011(11) 0.0088(13)
O3' 0.0168(15) 0.035(2) 0.031(2) 0.0120(19) 0.0006(16) 0.0047(13)
O4' 0.0286(18) 0.0277(18) 0.027(2) -0.0065(17) 0.0154(16) 0.0014(14)
O5' 0.0222(14) 0.0237(16) 0.0092(14) 0.0015(12) 0.0039(11) 0.0118(12)
N1 0.0112(7) 0.0101(7) 0.0098(8) 0.0009(6) 0.0021(6) 0.0008(6)
N2 0.0110(7) 0.0141(8) 0.0078(8) 0.0015(6) 0.0007(6) 0.0021(6)
N3 0.0138(7) 0.0103(8) 0.0091(8) 0.0013(6) 0.0027(6) 0.0043(6)
N4 0.0116(7) 0.0146(8) 0.0097(8) 0.0012(7) 0.0023(6) 0.0029(6)
N5 0.0182(8) 0.0120(6) 0.0701(15) 0.0094(8) 0.0187(9) 0.0011(6)
C1 0.0087(8) 0.0116(9) 0.0130(9) 0.0024(7) 0.0027(7) 0.0040(7)
C2 0.0108(8) 0.0141(9) 0.0116(9) 0.0032(8) 0.0015(7) 0.0020(7)
C3 0.0119(8) 0.0132(9) 0.0121(9) -0.0008(8) 0.0047(7) 0.0014(7)
C4 0.0077(7) 0.0126(9) 0.0130(9) 0.0006(8) 0.0023(7) 0.0035(7)
C5 0.0126(8) 0.0135(9) 0.0131(9) 0.0031(8) 0.0042(7) 0.0054(7)
C6 0.0135(8) 0.0123(9) 0.0129(10) 0.0028(8) 0.0037(7) 0.0041(7)
C7 0.0125(8) 0.0125(9) 0.0131(9) 0.0019(8) 0.0034(7) 0.0038(7)
C8 0.0127(8) 0.0112(9) 0.0142(10) 0.0015(8) 0.0030(7) 0.0042(7)

loop_
_atom_type_symbol
_atom_type_description
_atom_type_scat_dispersion_real
_atom_type_scat_dispersion_imag
_atom_type_scat_source
C C 0.0033 0.0016 'International Tables Vol C Tables 4.2.6.8 and 6.1.1.4'
H H 0.0000 0.0000 'International Tables Vol C Tables 4.2.6.8 and 6.1.1.4'
Ag Ag -0.8971 1.1015 'International Tables Vol C Tables 4.2.6.8 and 6.1.1.4'
N N 0.0061 0.0033 'International Tables Vol C Tables 4.2.6.8 and 6.1.1.4'
O O 0.0106 0.0060 'International Tables Vol C Tables 4.2.6.8 and 6.1.1.4'

loop_
_geom_angle_atom_site_label_1
_geom_angle_atom_site_label_2
_geom_angle_atom_site_label_3
_geom_angle
_geom_angle_site_symmetry_3
N2 Ag1 N2 180.0 2_456
N4 Ag2 N4 180.00(2) 2_666
O1 N1 C1 121.18(16) .
O1 N1 C4 120.51(14) .
C1 N1 C4 118.32(17) .
C2 N2 C3 116.43(17) .
C2 N2 Ag1 121.94(12) .
C3 N2 Ag1 121.62(13) .
O2 N3 C8 121.44(15) .
O2 N3 C5 120.24(16) .
C8 N3 C5 118.33(17) .
C6 N4 C7 116.12(17) .
C6 N4 Ag2 121.84(12) .
C7 N4 Ag2 122.04(13) .
O3' N5 O4' 139.7(4) .
O4 N5 O3 138.7(4) .
O4 N5 O5 110.7(3) .
O3 N5 O5 110.6(3) .
O3' N5 O5' 110.2(3) .
O4' N5 O5' 110.1(3) .
N1 C1 C2 119.64(17) .
N1 C1 H1 120.2 .
C2 C1 H1 120.2 .
N2 C2 C1 123.11(16) .
N2 C2 H2 118.4 .
C1 C2 H2 118.4 .
N2 C3 C4 122.72(17) .
N2 C3 H3 118.6 .
C4 C3 H3 118.6 .
N1 C4 C3 119.78(16) .
N1 C4 H4 120.1 .
C3 C4 H4 120.1 .
N3 C5 C6 119.47(17) .
N3 C5 H5 120.3 .
C6 C5 H5 120.3 .
N4 C6 C5 123.09(17) .
N4 C6 H6 118.5 .
C5 C6 H6 118.5 .
N4 C7 C8 123.09(18) .
N4 C7 H7 118.5 .
C8 C7 H7 118.5 .
N3 C8 C7 119.89(16) .
N3 C8 H8 120.1 .
C7 C8 H8 120.1 .

loop_
_geom_bond_atom_site_label_1
_geom_bond_atom_site_label_2
_geom_bond_distance
_geom_bond_site_symmetry_2
Ag1 N2 2.1807(16) .
Ag1 N2 2.1807(16) 2_456
Ag2 N4 2.1742(16) .
Ag2 N4 2.1742(16) 2_666
O1 N1 1.282(2) .
O2 N3 1.280(2) .
O3 N5 1.174(4) .
O4 N5 1.170(4) .
O5 N5 1.449(3) .
O3' N5 1.153(4) .
O4' N5 1.163(4) .
O5' N5 1.470(3) .
N1 C1 1.362(2) .
N1 C4 1.368(2) .
N2 C2 1.345(2) .
N2 C3 1.348(2) .
N3 C8 1.364(2) .
N3 C5 1.372(2) .
N4 C6 1.351(2) .
N4 C7 1.352(2) .
C1 C2 1.372(2) .
C1 H1 0.9500 .
C2 H2 0.9500 .
C3 C4 1.372(3) .
C3 H3 0.9500 .
C4 H4 0.9500 .
C5 C6 1.374(2) .
C5 H5 0.9500 .
C6 H6 0.9500 .
C7 C8 1.369(3) .
C7 H7 0.9500 .
C8 H8 0.9500 .

loop_
_geom_torsion_atom_site_label_1
_geom_torsion_atom_site_label_2
_geom_torsion_atom_site_label_3
_geom_torsion_atom_site_label_4
_geom_torsion
O1 N1 C1 C2 -179.88(17)
C4 N1 C1 C2 -0.4(2)
C3 N2 C2 C1 -0.2(3)
Ag1 N2 C2 C1 179.89(13)
N1 C1 C2 N2 0.5(3)
C2 N2 C3 C4 -0.2(3)
Ag1 N2 C3 C4 179.75(13)
O1 N1 C4 C3 179.54(16)
C1 N1 C4 C3 0.0(3)
N2 C3 C4 N1 0.3(3)
O2 N3 C5 C6 179.89(17)
C8 N3 C5 C6 0.2(3)
C7 N4 C6 C5 -0.1(3)
Ag2 N4 C6 C5 -179.87(13)
N3 C5 C6 N4 -0.2(3)
C6 N4 C7 C8 0.5(3)
Ag2 N4 C7 C8 -179.79(13)
O2 N3 C8 C7 -179.56(16)
C5 N3 C8 C7 0.1(3)
N4 C7 C8 N3 -0.5(3)
